data_1564307
loop_
_publ_author_name
'Ignatchenko, Alexey'
'Springer, Morgan'
'Walker, Jordan'
'Brennessel, William'

_publ_section_title
;
 Alkyl Substituted Beta-Keto Acids: Molecular Structure and
 Decarboxylation Kinetics in Aqueous Solution and on the Surface of Metal
 Oxides
;
_journal_name_full 'Journal of Physical Chemistry'
_journal_page_first 3368
_journal_page_last 3384
_journal_paper_doi 10.1021/acs.jpcc.0c10797
_journal_volume 125
_journal_year 2021
_chemical_formula_sum 'C6 H10 O3'
_space_group_IT_number 14
_space_group_name_Hall '-P 2ybc'
_space_group_name_H-M_alt 'P 1 21/c 1'
_symmetry_cell_setting monoclinic
_symmetry_Int_Tables_number 14
_symmetry_space_group_name_H-M 'P 1 21/c 1'
_audit_creation_date 2021-08-01
_audit_creation_method 'Materials Studio'
_cell_angle_alpha 90.0000
_cell_angle_beta 107.1885
_cell_angle_gamma 90.0000
_cell_formula_units_Z 4
_cell_length_a 9.5742
_cell_length_b 7.3990
_cell_length_c 10.2346
_cell_volume 692.633
_exptl_crystal_density_diffrn 1.24804
_cod_data_source_file CIF_sjfai03BA.cif
_cod_data_source_block sjfai03BA
_cod_original_sg_symbol_H-M P21/C
_cod_database_code 1564307

loop_
_symmetry_equiv_pos_as_xyz
x,y,z
-x,y+1/2,-z+1/2
-x,-y,-z
x,-y+1/2,z+1/2

loop_
_atom_site_label
_atom_site_type_symbol
_atom_site_fract_x
_atom_site_fract_y
_atom_site_fract_z
_atom_site_U_iso_or_equiv
_atom_site_adp_type
_atom_site_occupancy
O1 O 0.69503 0.51629 0.08751 0.02629 Uani 1.00
H1 H 0.62610 0.52690 0.00480 0.04700 Uiso 1.00
O2 O 0.50026 0.44570 0.15518 0.02502 Uani 1.00
O3 O 0.99036 0.51159 0.34736 0.02226 Uani 1.00
C1 C 0.63213 0.46907 0.18051 0.01715 Uani 1.00
C2 C 0.73912 0.43804 0.32150 0.01647 Uani 1.00
C3 C 0.66256 0.47163 0.43162 0.02158 Uani 1.00
H3A H 0.61910 0.59010 0.42230 0.02900 Uiso 1.00
H3B H 0.58250 0.38020 0.42100 0.03700 Uiso 1.00
H3C H 0.73380 0.45960 0.52270 0.03200 Uiso 1.00
C4 C 0.79022 0.24076 0.32509 0.02272 Uani 1.00
H4A H 0.70530 0.15950 0.30410 0.03300 Uiso 1.00
H4B H 0.84210 0.21970 0.25880 0.02800 Uiso 1.00
H4C H 0.85350 0.21490 0.41720 0.03200 Uiso 1.00
C5 C 0.86945 0.56829 0.33975 0.01699 Uani 1.00
C6 C 0.84120 0.76644 0.35172 0.02526 Uani 1.00
H6A H 0.85320 0.79040 0.44940 0.04000 Uiso 1.00
H6B H 0.91080 0.83710 0.32100 0.04200 Uiso 1.00
H6C H 0.74090 0.79930 0.30040 0.03600 Uiso 1.00

loop_
_atom_site_aniso_label
_atom_site_aniso_U_11
_atom_site_aniso_U_22
_atom_site_aniso_U_33
_atom_site_aniso_U_12
_atom_site_aniso_U_13
_atom_site_aniso_U_23
O1 0.01590 0.04660 0.01560 -0.00470 0.00346 0.00480
O2 0.01340 0.04150 0.01870 -0.00270 0.00249 0.00460
O3 0.01370 0.02910 0.02380 0.00132 0.00528 0.00028
C1 0.01450 0.02050 0.01600 0.00010 0.00380 0.00030
C2 0.01310 0.02060 0.01510 0.00050 0.00321 0.00140
C3 0.01680 0.03180 0.01710 -0.00040 0.00650 0.00100
C4 0.02030 0.02000 0.02660 0.00160 0.00500 0.00230
C5 0.01410 0.02220 0.01420 -0.00030 0.00344 0.00020
C6 0.02200 0.02130 0.03380 -0.00130 0.01030 -0.00210

loop_
_atom_type_symbol
_atom_type_radius_bond
C 0.68
H 0.23
O 0.68

loop_
_geom_bond_atom_site_label_1
_geom_bond_atom_site_label_2
_geom_bond_distance
_geom_bond_site_symmetry_2
O1 C1 1.315 .
O1 H1 0.910 .
O2 C1 1.224 .
O3 C5 1.212 .
C1 C2 1.520 .
C2 C3 1.535 .
C2 C4 1.536 .
C2 C5 1.544 .
C3 H3A 0.963 .
C3 H3B 1.004 .
C3 H3C 0.983 .
C4 H4A 0.983 .
C4 H4B 0.965 .
C4 H4C 0.977 .
C5 C6 1.502 .
C6 H6A 0.988 .
C6 H6B 0.970 .
C6 H6C 0.979 .
